data_1556567
loop_
_publ_author_name
'Zheng, Guijuan'
'Zhou, Junfei'
'Huang, Lang'
'Zhang, Hao'
'Sun, Na'
'Zhang, Hanqi'
'Jin, Pengfei'
'Yue, Mingbo'
'Meng, Lingkui'
'Yao, Guangmin'

_publ_section_title
;
 Antinociceptive Grayanane Diterpenoids from the Leaves of <i>Pieris
 japonica</i>.
;
_journal_issue 12
_journal_name_full 'Journal of natural products'
_journal_page_first 3330
_journal_page_last 3339
_journal_paper_doi 10.1021/acs.jnatprod.9b00569
_journal_volume 82
_journal_year 2019
_chemical_absolute_configuration ad
_chemical_formula_sum 'C20 H32 O3'
_chemical_formula_weight 320.45
_space_group_crystal_system monoclinic
_space_group_IT_number 4
_space_group_name_Hall 'P 2yb'
_space_group_name_H-M_alt 'P 1 21 1'
_atom_sites_solution_hydrogens mixed
_audit_creation_method SHELXL-2014/7
_cell_angle_alpha 90
_cell_angle_beta 90
_cell_angle_gamma 90
_cell_formula_units_Z 6
_cell_length_a 6.3628(3)
_cell_length_b 11.7561(4)
_cell_length_c 35.3232(13)
_cell_measurement_reflns_used 9997
_cell_measurement_temperature 100(2)
_cell_measurement_theta_max 65.89
_cell_measurement_theta_min 2.50
_cell_volume 2642.24(18)
_computing_cell_refinement 'Bruker SAINT'
_computing_data_collection 'Bruker APEX2'
_computing_data_reduction 'Bruker SAINT'
_computing_molecular_graphics 'Bruker SHELXTL'
_computing_publication_material 'Bruker SHELXTL'
_computing_structure_refinement 'SHELXL-2014/7 (Sheldrick, 2014)'
_computing_structure_solution 'SHELXS-97 (Sheldrick, 2008)'
_diffrn_ambient_temperature 100(2)
_diffrn_measured_fraction_theta_full 0.960
_diffrn_measured_fraction_theta_max 0.960
_diffrn_measurement_device_type 'Bruker APEX-II CCD'
_diffrn_measurement_method '\f and \w scans'
_diffrn_radiation_type CuK\a
_diffrn_radiation_wavelength 1.54178
_diffrn_reflns_av_R_equivalents 0.0585
_diffrn_reflns_av_unetI/netI 0.0684
_diffrn_reflns_Laue_measured_fraction_full 0.960
_diffrn_reflns_Laue_measured_fraction_max 0.960
_diffrn_reflns_limit_h_max 7
_diffrn_reflns_limit_h_min -6
_diffrn_reflns_limit_k_max 13
_diffrn_reflns_limit_k_min -13
_diffrn_reflns_limit_l_max 39
_diffrn_reflns_limit_l_min -41
_diffrn_reflns_number 24522
_diffrn_reflns_point_group_measured_fraction_full 0.962
_diffrn_reflns_point_group_measured_fraction_max 0.962
_diffrn_reflns_theta_full 64.961
_diffrn_reflns_theta_max 64.961
_diffrn_reflns_theta_min 2.502
_exptl_absorpt_coefficient_mu 0.620
_exptl_absorpt_correction_type multi-scan
_exptl_crystal_colour colorless
_exptl_crystal_density_diffrn 1.208
_exptl_crystal_description block
_exptl_crystal_F_000 1056
_exptl_crystal_size_max 0.120
_exptl_crystal_size_mid 0.100
_exptl_crystal_size_min 0.100
_refine_diff_density_max 0.271
_refine_diff_density_min -0.288
_refine_diff_density_rms 0.059
_refine_ls_abs_structure_details
; 
 Flack x determined using 3490 quotients [(I+)-(I-)]/[(I+)+(I-)] 
 (Parsons, Flack and Wagner, Acta Cryst. B69 (2013) 249-259). 
;
_refine_ls_abs_structure_Flack -0.03(15)
_refine_ls_extinction_method none
_refine_ls_goodness_of_fit_ref 1.033
_refine_ls_hydrogen_treatment mixed
_refine_ls_matrix_type full
_refine_ls_number_parameters 659
_refine_ls_number_reflns 8301
_refine_ls_number_restraints 10
_refine_ls_restrained_S_all 1.033
_refine_ls_R_factor_all 0.0551
_refine_ls_R_factor_gt 0.0541
_refine_ls_shift/su_max 0.001
_refine_ls_shift/su_mean 0.000
_refine_ls_structure_factor_coef Fsqd
_refine_ls_weighting_details 'w=1/[\s^2^(Fo^2^)+(0.0974P)^2^+0.6768P] where P=(Fo^2^+2Fc^2^)/3'
_refine_ls_weighting_scheme calc
_refine_ls_wR_factor_gt 0.1445
_refine_ls_wR_factor_ref 0.1451
_reflns_Friedel_coverage 0.900
_reflns_Friedel_fraction_full 0.963
_reflns_Friedel_fraction_max 0.963
_reflns_number_gt 8111
_reflns_number_total 8301
_reflns_threshold_expression 'I > 2\s(I)'
_cod_data_source_file np9b00569_si_007.cif
_cod_data_source_block cu_170518h_0m
_cod_depositor_comments 'Adding full bibliography for 1556567--1556572.cif.'
_cod_original_sg_symbol_H-M 'P 21'
_cod_database_code 1556567
_shelx_shelxl_version_number 2014/7
_shelx_space_group_comment
; 
The symmetry employed for this shelxl refinement is uniquely defined 
by the following loop, which should always be used as a source of 
symmetry information in preference to the above space-group names. 
They are only intended as comments. 
;
_shelx_estimated_absorpt_t_min 0.929
_shelx_estimated_absorpt_t_max 0.941

loop_
_space_group_symop_operation_xyz
'x, y, z'
'-x, y+1/2, -z'

loop_
_atom_site_label
_atom_site_type_symbol
_atom_site_fract_x
_atom_site_fract_y
_atom_site_fract_z
_atom_site_U_iso_or_equiv
_atom_site_adp_type
_atom_site_occupancy
_atom_site_site_symmetry_order
_atom_site_calc_flag
_atom_site_refinement_flags_posn
_atom_site_refinement_flags_adp
C20 C 0.9989(11) 0.9270(5) 0.50998(18) 0.0218(14) Uani 1 1 d . .
H20A H 1.0700 0.9383 0.4866 0.026 Uiso 1 1 calc R U
H20B H 1.0714 0.9380 0.5332 0.026 Uiso 1 1 calc R U
C11 C 0.7895(10) 0.9148(5) 0.58291(17) 0.0170(13) Uani 1 1 d . .
H11A H 0.8676 0.9856 0.5772 0.020 Uiso 1 1 calc R U
H11B H 0.6836 0.9329 0.6025 0.020 Uiso 1 1 calc R U
C12 C 0.9436(11) 0.8271(5) 0.59905(18) 0.0210(14) Uani 1 1 d . .
H12A H 1.0758 0.8306 0.5843 0.025 Uiso 1 1 calc R U
H12B H 0.9771 0.8483 0.6255 0.025 Uiso 1 1 calc R U
C14 C 0.7959(10) 0.6747(5) 0.55785(17) 0.0174(12) Uani 1 1 d . .
H14A H 0.9084 0.6928 0.5394 0.021 Uiso 1 1 calc R U
H14B H 0.7594 0.5931 0.5557 0.021 Uiso 1 1 calc R U
C7 C 0.4585(10) 0.7100(5) 0.51936(17) 0.0180(13) Uani 1 1 d . .
H7A H 0.3694 0.6477 0.5293 0.022 Uiso 1 1 calc R U
H7B H 0.3638 0.7738 0.5128 0.022 Uiso 1 1 calc R U
C6 C 0.5610(10) 0.6679(5) 0.48258(17) 0.0179(13) Uani 1 1 d . .
H6A H 0.4477 0.6393 0.4659 0.021 Uiso 1 1 calc R U
H6B H 0.6513 0.6021 0.4890 0.021 Uiso 1 1 calc R U
C18 C 0.3996(10) 0.7937(6) 0.41247(18) 0.0203(13) Uani 1 1 d . .
H18A H 0.3674 0.8066 0.3857 0.030 Uiso 1 1 calc R U
H18B H 0.3685 0.8628 0.4269 0.030 Uiso 1 1 calc R U
H18C H 0.3137 0.7308 0.4220 0.030 Uiso 1 1 calc R U
C19 C 0.6827(12) 0.6588(5) 0.39335(19) 0.0243(14) Uani 1 1 d . .
H19A H 0.5946 0.5954 0.4019 0.036 Uiso 1 1 calc R U
H19B H 0.8311 0.6387 0.3965 0.036 Uiso 1 1 calc R U
H19C H 0.6541 0.6746 0.3666 0.036 Uiso 1 1 calc R U
C16 C 0.6484(10) 0.6907(5) 0.61933(17) 0.0170(12) Uani 1 1 d . .
C15 C 0.4872(9) 0.7386(5) 0.59061(15) 0.0136(11) Uani 1 1 d . .
H15A H 0.4352 0.8137 0.5991 0.016 Uiso 1 1 calc R U
H15B H 0.3658 0.6864 0.5883 0.016 Uiso 1 1 calc R U
C8 C 0.6031(11) 0.7500(5) 0.55170(16) 0.0192(14) Uani 1 1 d . .
C9 C 0.6745(10) 0.8760(5) 0.54679(17) 0.0156(12) Uani 1 1 d . .
H9 H 0.5440 0.9230 0.5447 0.019 Uiso 1 1 calc R U
C10 C 0.8032(11) 0.8967(5) 0.51016(17) 0.0175(13) Uani 1 1 d . .
C1 C 0.6840(10) 0.8786(5) 0.47387(17) 0.0156(12) Uani 1 1 d . .
H1 H 0.5330 0.8964 0.4791 0.019 Uiso 1 1 calc R U
C2 C 0.7511(11) 0.9495(5) 0.43872(17) 0.0198(14) Uani 1 1 d . .
H2A H 0.6439 1.0081 0.4330 0.024 Uiso 1 1 calc R U
H2B H 0.8868 0.9881 0.4436 0.024 Uiso 1 1 calc R U
C3 C 0.7725(10) 0.8660(5) 0.40520(17) 0.0171(13) Uani 1 1 d . .
H3 H 0.9217 0.8393 0.4042 0.021 Uiso 1 1 calc R U
C13 C 0.8628(10) 0.7054(5) 0.59853(17) 0.0179(13) Uani 1 1 d . .
H13 H 0.9706 0.6511 0.6084 0.021 Uiso 1 1 calc R U
C5 C 0.6946(11) 0.7518(5) 0.45936(17) 0.0208(14) Uani 1 1 d . .
C4 C 0.6334(11) 0.7639(5) 0.41677(17) 0.0206(14) Uani 1 1 d . .
C17 C 0.6341(11) 0.7407(6) 0.65881(17) 0.0235(14) Uani 1 1 d . .
H17A H 0.5018 0.7170 0.6706 0.035 Uiso 1 1 calc R U
H17B H 0.6387 0.8239 0.6572 0.035 Uiso 1 1 calc R U
H17C H 0.7525 0.7135 0.6741 0.035 Uiso 1 1 calc R U
C1A C 0.0044(11) 0.2112(5) 0.70815(16) 0.0187(13) Uani 1 1 d . .
H1A H 0.1545 0.2365 0.7080 0.022 Uiso 1 1 calc R U
C2A C -0.1060(11) 0.2720(5) 0.67597(15) 0.0202(13) Uani 1 1 d . .
H2A1 H -0.2321 0.2289 0.6680 0.024 Uiso 1 1 calc R U
H2A2 H -0.0107 0.2797 0.6540 0.024 Uiso 1 1 calc R U
C3A C -0.1691(11) 0.3900(5) 0.69096(18) 0.0236(15) Uani 1 1 d . .
H3A H -0.3259 0.3949 0.6905 0.028 Uiso 1 1 calc R U
C4A C -0.0971(11) 0.3943(5) 0.73322(18) 0.0218(14) Uani 1 1 d . .
C5A C -0.1015(10) 0.2645(5) 0.74344(16) 0.0149(12) Uani 1 1 d . .
C6A C -0.0098(10) 0.2292(5) 0.78176(16) 0.0196(13) Uani 1 1 d . .
H6A1 H -0.1112 0.1772 0.7941 0.023 Uiso 1 1 calc R U
H6A2 H -0.0002 0.2981 0.7978 0.023 Uiso 1 1 calc R U
C7A C 0.2098(10) 0.1701(5) 0.78190(17) 0.0197(13) Uani 1 1 d . .
H7A1 H 0.3053 0.2147 0.7655 0.024 Uiso 1 1 calc R U
H7A2 H 0.2668 0.1737 0.8079 0.024 Uiso 1 1 calc R U
C8A C 0.2158(10) 0.0451(5) 0.76874(17) 0.0174(13) Uani 1 1 d . .
C9A C 0.1983(11) 0.0293(5) 0.72487(17) 0.0193(13) Uani 1 1 d . .
H9A H 0.3188 0.0731 0.7139 0.023 Uiso 1 1 calc R U
C10A C 0.0041(10) 0.0824(5) 0.70829(15) 0.0147(12) Uani 1 1 d . .
C11A C 0.2374(10) -0.0959(5) 0.71354(15) 0.0190(13) Uani 1 1 d . .
H11C H 0.3907 -0.1104 0.7136 0.023 Uiso 1 1 calc R U
H11D H 0.1860 -0.1077 0.6874 0.023 Uiso 1 1 calc R U
C12A C 0.1285(10) -0.1841(5) 0.74010(17) 0.0204(13) Uani 1 1 d . .
H12C H -0.0218 -0.1903 0.7332 0.025 Uiso 1 1 calc R U
H12D H 0.1940 -0.2597 0.7364 0.025 Uiso 1 1 calc R U
C13A C 0.1471(11) -0.1501(5) 0.78172(17) 0.0216(14) Uani 1 1 d . .
H13A H 0.0729 -0.2068 0.7981 0.026 Uiso 1 1 calc R U
C14A C 0.0519(11) -0.0310(5) 0.78752(16) 0.0213(14) Uani 1 1 d . .
H14C H -0.0865 -0.0242 0.7749 0.026 Uiso 1 1 calc R U
H14D H 0.0363 -0.0129 0.8147 0.026 Uiso 1 1 calc R U
C15A C 0.4284(10) -0.0119(6) 0.78207(17) 0.0189(13) Uani 1 1 d . .
H15C H 0.5303 -0.0146 0.7609 0.023 Uiso 1 1 calc R U
H15D H 0.4914 0.0320 0.8031 0.023 Uiso 1 1 calc R U
C16A C 0.3722(10) -0.1342(5) 0.79533(17) 0.0203(13) Uani 1 1 d . .
C17A C 0.5295(12) -0.2245(5) 0.78313(18) 0.0265(15) Uani 1 1 d . .
H17D H 0.6635 -0.2119 0.7962 0.040 Uiso 1 1 calc R U
H17E H 0.5512 -0.2199 0.7557 0.040 Uiso 1 1 calc R U
H17F H 0.4752 -0.3000 0.7897 0.040 Uiso 1 1 calc R U
C18A C 0.1259(12) 0.4432(5) 0.73641(18) 0.0246(15) Uani 1 1 d . .
H18D H 0.1267 0.5218 0.7272 0.037 Uiso 1 1 calc R U
H18E H 0.2225 0.3973 0.7211 0.037 Uiso 1 1 calc R U
H18F H 0.1708 0.4416 0.7629 0.037 Uiso 1 1 calc R U
C19A C -0.2477(13) 0.4649(6) 0.7577(2) 0.0316(16) Uani 1 1 d . .
H19D H -0.2062 0.4589 0.7843 0.047 Uiso 1 1 calc R U
H19E H -0.3913 0.4363 0.7546 0.047 Uiso 1 1 calc R U
H19F H -0.2418 0.5448 0.7498 0.047 Uiso 1 1 calc R U
C20A C -0.1554(11) 0.0220(6) 0.69525(17) 0.0229(14) Uani 1 1 d . .
H20C H -0.1504 -0.0587 0.6961 0.028 Uiso 1 1 calc R U
H20D H -0.2750 0.0593 0.6850 0.028 Uiso 1 1 calc R U
C1B C 0.2209(11) 0.4664(5) 1.02969(17) 0.0192(13) Uani 1 1 d . .
H1B H 0.0683 0.4478 1.0270 0.023 Uiso 1 1 calc R U
C2B C 0.3074(12) 0.3953(6) 1.06302(18) 0.0253(15) Uani 1 1 d . .
H2B1 H 0.2121 0.3309 1.0686 0.030 Uiso 1 1 calc R U
H2B2 H 0.4479 0.3645 1.0567 0.030 Uiso 1 1 calc R U
C3B C 0.3219(11) 0.4751(6) 1.09719(18) 0.0228(14) Uani 1 1 d . .
H3B H 0.4699 0.5030 1.0992 0.027 Uiso 1 1 calc R U
C4B C 0.1762(12) 0.5791(6) 1.08679(18) 0.0235(14) Uani 1 1 d . .
C5B C 0.2367(11) 0.5902(5) 1.04399(18) 0.0203(13) Uani 1 1 d . .
C6B C 0.1069(12) 0.6784(6) 1.02137(17) 0.0237(15) Uani 1 1 d . .
H6B1 H 0.0096 0.7164 1.0392 0.028 Uiso 1 1 calc R U
H6B2 H 0.2049 0.7373 1.0119 0.028 Uiso 1 1 calc R U
C7B C -0.0226(11) 0.6355(5) 0.98774(16) 0.0188(13) Uani 1 1 d . .
H7B1 H -0.1138 0.6986 0.9791 0.023 Uiso 1 1 calc R U
H7B2 H -0.1160 0.5742 0.9970 0.023 Uiso 1 1 calc R U
C8B C 0.1003(10) 0.5891(5) 0.95244(18) 0.0176(12) Uani 1 1 d . .
C9B C 0.1756(10) 0.4630(5) 0.95724(17) 0.0169(12) Uani 1 1 d . .
H9B H 0.0470 0.4173 0.9631 0.020 Uiso 1 1 calc R U
C10B C 0.3240(11) 0.4477(5) 0.99108(17) 0.0186(13) Uani 1 1 d . .
C11B C 0.2629(11) 0.4156(5) 0.91967(17) 0.0187(13) Uani 1 1 d . .
H11E H 0.1437 0.3929 0.9033 0.022 Uiso 1 1 calc R U
H11F H 0.3466 0.3466 0.9251 0.022 Uiso 1 1 calc R U
C12B C 0.4020(11) 0.5011(5) 0.89776(17) 0.0216(14) Uani 1 1 d . .
H12E H 0.5452 0.5002 0.9087 0.026 Uiso 1 1 calc R U
H12F H 0.4130 0.4760 0.8711 0.026 Uiso 1 1 calc R U
C13B C 0.3179(10) 0.6237(5) 0.89865(17) 0.0178(13) Uani 1 1 d . .
H13B H 0.4154 0.6761 0.8849 0.021 Uiso 1 1 calc R U
C14B C 0.2911(10) 0.6613(5) 0.93996(16) 0.0179(13) Uani 1 1 d . .
H14E H 0.2609 0.7437 0.9418 0.021 Uiso 1 1 calc R U
H14F H 0.4174 0.6433 0.9552 0.021 Uiso 1 1 calc R U
C15B C -0.0422(11) 0.5951(5) 0.91691(18) 0.0224(14) Uani 1 1 d . .
H15E H -0.1029 0.5194 0.9114 0.027 Uiso 1 1 calc R U
H15F H -0.1588 0.6495 0.9211 0.027 Uiso 1 1 calc R U
C16B C 0.0961(11) 0.6351(5) 0.88347(18) 0.0200(13) Uani 1 1 d . .
C17B C 0.0501(12) 0.5767(6) 0.84606(18) 0.0250(15) Uani 1 1 d . .
H17G H -0.0957 0.5916 0.8387 0.038 Uiso 1 1 calc R U
H17H H 0.0712 0.4945 0.8488 0.038 Uiso 1 1 calc R U
H17I H 0.1452 0.6061 0.8266 0.038 Uiso 1 1 calc R U
C18B C -0.0522(10) 0.5508(5) 1.09236(17) 0.0191(12) Uani 1 1 d . .
H18G H -0.0822 0.5443 1.1195 0.029 Uiso 1 1 calc R U
H18H H -0.0841 0.4784 1.0798 0.029 Uiso 1 1 calc R U
H18I H -0.1392 0.6112 1.0814 0.029 Uiso 1 1 calc R U
C19B C 0.2365(13) 0.6842(6) 1.10970(19) 0.0296(16) Uani 1 1 d . .
H19G H 0.1452 0.7479 1.1026 0.044 Uiso 1 1 calc R U
H19H H 0.3832 0.7042 1.1045 0.044 Uiso 1 1 calc R U
H19I H 0.2199 0.6681 1.1368 0.044 Uiso 1 1 calc R U
C20B C 0.5259(11) 0.4213(6) 0.98688(19) 0.0232(14) Uani 1 1 d . .
H20E H 0.6134 0.4132 1.0085 0.028 Uiso 1 1 calc R U
H20F H 0.5826 0.4106 0.9623 0.028 Uiso 1 1 calc R U
O1 O 0.7231(7) 0.9166(4) 0.36962(12) 0.0188(9) Uani 1 1 d D .
H1O H 0.636(10) 0.967(5) 0.372(2) 0.028 Uiso 1 1 d D U
O2 O 0.9084(7) 0.7159(4) 0.45818(12) 0.0188(9) Uani 1 1 d D .
H2O H 0.960(12) 0.727(7) 0.4791(11) 0.028 Uiso 1 1 d D U
O3 O 0.6100(7) 0.5696(4) 0.62262(12) 0.0179(9) Uani 1 1 d D .
H3O H 0.588(13) 0.548(6) 0.6011(9) 0.027 Uiso 1 1 d D U
O1A O -0.0880(8) 0.4812(4) 0.66842(12) 0.0221(10) Uani 1 1 d D .
H1AO H 0.030(6) 0.475(7) 0.660(2) 0.033 Uiso 1 1 d D U
O2A O -0.3208(7) 0.2353(4) 0.74346(12) 0.0217(9) Uani 1 1 d D .
H2AO H -0.326(14) 0.1663(17) 0.740(2) 0.033 Uiso 1 1 d D U
O3A O 0.3571(8) -0.1349(4) 0.83633(13) 0.0229(10) Uani 1 1 d D .
H3AO H 0.334(15) -0.203(2) 0.838(2) 0.034 Uiso 1 1 d D U
O1B O 0.2662(8) 0.4214(4) 1.13216(12) 0.0226(10) Uani 1 1 d D .
H1BO H 0.167(10) 0.378(6) 1.128(2) 0.034 Uiso 1 1 d D U
O2B O 0.4548(8) 0.6243(4) 1.04364(14) 0.0248(10) Uani 1 1 d D .
H2BO H 0.498(15) 0.594(7) 1.0242(15) 0.037 Uiso 1 1 d D U
O3B O 0.0519(8) 0.7559(4) 0.87900(12) 0.0231(10) Uani 1 1 d D .
H3BO H 0.122(12) 0.794(6) 0.8641(19) 0.035 Uiso 1 1 d D U

loop_
_atom_site_aniso_label
_atom_site_aniso_U_11
_atom_site_aniso_U_22
_atom_site_aniso_U_33
_atom_site_aniso_U_23
_atom_site_aniso_U_13
_atom_site_aniso_U_12
C20 0.022(4) 0.024(3) 0.019(3) 0.006(3) -0.004(3) -0.005(3)
C11 0.020(4) 0.011(3) 0.020(3) -0.002(2) -0.001(2) 0.000(2)
C12 0.020(4) 0.024(3) 0.019(3) 0.003(3) -0.001(2) 0.000(3)
C14 0.015(3) 0.020(3) 0.018(3) 0.004(2) 0.006(2) 0.001(2)
C7 0.019(4) 0.017(3) 0.018(3) 0.000(2) 0.002(2) -0.007(2)
C6 0.022(4) 0.014(3) 0.018(3) -0.001(2) -0.007(2) 0.003(2)
C18 0.014(3) 0.027(3) 0.020(3) 0.000(2) -0.001(2) -0.002(2)
C19 0.030(4) 0.016(3) 0.028(3) -0.002(3) -0.002(3) 0.001(3)
C16 0.020(4) 0.013(3) 0.018(3) 0.003(2) -0.004(2) 0.000(2)
C15 0.015(3) 0.013(3) 0.013(3) -0.007(2) -0.001(2) -0.002(2)
C8 0.025(4) 0.021(3) 0.011(3) -0.003(2) -0.002(2) 0.011(3)
C9 0.010(3) 0.014(3) 0.023(3) 0.001(2) 0.000(2) 0.000(2)
C10 0.024(4) 0.014(3) 0.014(3) 0.003(2) -0.001(2) 0.002(2)
C1 0.012(3) 0.011(3) 0.023(3) 0.004(2) 0.004(2) -0.005(2)
C2 0.026(4) 0.013(3) 0.020(3) 0.002(2) 0.004(2) -0.005(2)
C3 0.016(3) 0.018(3) 0.018(3) 0.001(2) 0.001(2) 0.000(2)
C13 0.018(4) 0.014(3) 0.021(3) 0.002(2) 0.000(2) 0.007(2)
C5 0.028(4) 0.018(3) 0.016(3) -0.001(2) -0.002(3) 0.007(3)
C4 0.030(4) 0.018(3) 0.014(3) 0.000(2) 0.000(2) -0.006(3)
C17 0.025(4) 0.025(3) 0.021(3) 0.002(2) 0.004(2) 0.000(3)
C1A 0.025(4) 0.015(3) 0.017(3) 0.000(2) 0.003(2) -0.007(2)
C2A 0.027(4) 0.022(3) 0.011(3) 0.006(2) -0.002(2) -0.012(3)
C3A 0.021(4) 0.025(3) 0.024(3) 0.007(3) 0.003(3) -0.005(3)
C4A 0.020(4) 0.019(3) 0.027(3) 0.003(3) -0.003(3) 0.004(2)
C5A 0.011(3) 0.019(3) 0.014(3) 0.001(2) 0.000(2) 0.004(2)
C6A 0.022(4) 0.020(3) 0.017(3) 0.000(2) 0.002(2) 0.002(2)
C7A 0.024(4) 0.021(3) 0.013(3) 0.005(2) -0.006(2) 0.000(2)
C8A 0.019(4) 0.014(3) 0.019(3) 0.000(2) -0.003(2) 0.006(2)
C9A 0.019(4) 0.019(3) 0.020(3) -0.001(2) -0.002(2) -0.004(2)
C10A 0.015(3) 0.019(3) 0.010(2) -0.001(2) 0.003(2) -0.004(2)
C11A 0.021(4) 0.023(3) 0.012(3) -0.002(2) -0.005(2) 0.005(2)
C12A 0.019(4) 0.016(3) 0.026(3) -0.004(2) -0.007(3) 0.000(2)
C13A 0.028(4) 0.016(3) 0.020(3) 0.003(2) -0.004(3) -0.005(3)
C14A 0.033(4) 0.020(3) 0.011(3) 0.001(2) 0.002(2) 0.000(3)
C15A 0.010(3) 0.025(3) 0.022(3) 0.000(3) -0.001(2) -0.001(2)
C16A 0.019(4) 0.018(3) 0.024(3) 0.000(2) 0.002(3) 0.003(2)
C17A 0.032(4) 0.021(3) 0.027(3) 0.002(3) -0.003(3) 0.004(3)
C18A 0.030(4) 0.016(3) 0.028(3) 0.003(2) -0.009(3) -0.005(3)
C19A 0.037(5) 0.022(3) 0.036(4) -0.007(3) -0.002(3) 0.013(3)
C20A 0.029(4) 0.023(3) 0.016(3) -0.003(2) -0.007(3) 0.004(3)
C1B 0.027(4) 0.018(3) 0.013(3) -0.001(2) 0.004(2) -0.005(3)
C2B 0.031(4) 0.021(3) 0.024(3) 0.006(3) -0.001(3) 0.001(3)
C3B 0.021(4) 0.027(3) 0.021(3) 0.007(3) 0.003(2) -0.006(3)
C4B 0.033(4) 0.018(3) 0.019(3) 0.002(3) 0.004(3) 0.008(3)
C5B 0.021(4) 0.021(3) 0.018(3) 0.000(2) 0.002(2) 0.008(3)
C6B 0.044(5) 0.019(3) 0.008(3) -0.004(2) 0.000(3) 0.000(3)
C7B 0.018(4) 0.020(3) 0.018(3) 0.004(3) 0.002(2) -0.001(2)
C8B 0.018(3) 0.016(3) 0.019(3) -0.001(2) -0.004(2) -0.001(2)
C9B 0.017(3) 0.013(3) 0.021(3) 0.000(2) -0.001(2) -0.008(2)
C10B 0.026(4) 0.010(3) 0.020(3) 0.001(2) 0.005(3) -0.004(2)
C11B 0.020(4) 0.015(3) 0.021(3) -0.002(2) -0.002(2) -0.003(2)
C12B 0.022(4) 0.024(3) 0.018(3) -0.002(3) 0.001(2) -0.002(3)
C13B 0.017(4) 0.021(3) 0.015(3) 0.000(2) 0.005(2) -0.006(2)
C14B 0.022(4) 0.014(3) 0.017(3) 0.000(2) 0.001(2) -0.007(2)
C15B 0.019(4) 0.021(3) 0.027(3) -0.001(3) -0.001(3) 0.000(2)
C16B 0.018(4) 0.024(3) 0.018(3) 0.002(3) -0.003(2) -0.002(2)
C17B 0.027(4) 0.025(3) 0.023(3) -0.005(3) -0.004(3) 0.002(3)
C18B 0.015(3) 0.025(3) 0.018(3) 0.004(2) 0.003(2) 0.000(2)
C19B 0.046(5) 0.023(3) 0.020(3) -0.001(3) -0.002(3) -0.006(3)
C20B 0.029(4) 0.020(3) 0.021(3) 0.001(3) -0.001(3) -0.001(3)
O1 0.010(2) 0.024(2) 0.023(2) 0.0018(18) 0.0030(16) 0.0027(17)
O2 0.017(2) 0.020(2) 0.020(2) 0.0030(17) 0.0001(17) 0.0031(16)
O3 0.020(3) 0.018(2) 0.016(2) -0.0002(17) -0.0006(17) -0.0042(17)
O1A 0.024(3) 0.019(2) 0.023(2) 0.0076(18) 0.0001(18) 0.004(2)
O2A 0.023(3) 0.019(2) 0.023(2) -0.0005(18) 0.0010(17) -0.0008(18)
O3A 0.028(3) 0.018(2) 0.023(2) 0.0039(18) -0.0011(19) -0.0056(19)
O1B 0.028(3) 0.024(2) 0.017(2) 0.0040(18) -0.0042(17) -0.001(2)
O2B 0.022(3) 0.026(2) 0.026(2) -0.0033(19) 0.0020(19) -0.0072(19)
O3B 0.028(3) 0.024(2) 0.017(2) 0.0062(18) -0.0013(18) 0.0021(19)

loop_
_atom_type_symbol
_atom_type_description
_atom_type_scat_dispersion_real
_atom_type_scat_dispersion_imag
_atom_type_scat_source
C C 0.0181 0.0091 'International Tables Vol C Tables 4.2.6.8 and 6.1.1.4'
H H 0.0000 0.0000 'International Tables Vol C Tables 4.2.6.8 and 6.1.1.4'
O O 0.0492 0.0322 'International Tables Vol C Tables 4.2.6.8 and 6.1.1.4'

loop_
_geom_angle_atom_site_label_1
_geom_angle_atom_site_label_2
_geom_angle_atom_site_label_3
_geom_angle
C10 C20 H20A 120.0
C10 C20 H20B 120.0
H20A C20 H20B 120.0
C12 C11 C9 114.4(5)
C12 C11 H11A 108.7
C9 C11 H11A 108.7
C12 C11 H11B 108.7
C9 C11 H11B 108.7
H11A C11 H11B 107.6
C13 C12 C11 114.3(5)
C13 C12 H12A 108.7
C11 C12 H12A 108.7
C13 C12 H12B 108.7
C11 C12 H12B 108.7
H12A C12 H12B 107.6
C8 C14 C13 102.6(5)
C8 C14 H14A 111.2
C13 C14 H14A 111.2
C8 C14 H14B 111.2
C13 C14 H14B 111.2
H14A C14 H14B 109.2
C6 C7 C8 118.2(5)
C6 C7 H7A 107.8
C8 C7 H7A 107.8
C6 C7 H7B 107.8
C8 C7 H7B 107.8
H7A C7 H7B 107.1
C7 C6 C5 118.6(5)
C7 C6 H6A 107.7
C5 C6 H6A 107.7
C7 C6 H6B 107.7
C5 C6 H6B 107.7
H6A C6 H6B 107.1
C4 C18 H18A 109.5
C4 C18 H18B 109.5
H18A C18 H18B 109.5
C4 C18 H18C 109.5
H18A C18 H18C 109.5
H18B C18 H18C 109.5
C4 C19 H19A 109.5
C4 C19 H19B 109.5
H19A C19 H19B 109.5
C4 C19 H19C 109.5
H19A C19 H19C 109.5
H19B C19 H19C 109.5
O3 C16 C17 107.3(5)
O3 C16 C15 107.3(5)
C17 C16 C15 114.9(5)
O3 C16 C13 107.1(5)
C17 C16 C13 116.3(5)
C15 C16 C13 103.3(5)
C16 C15 C8 107.1(5)
C16 C15 H15A 110.3
C8 C15 H15A 110.3
C16 C15 H15B 110.3
C8 C15 H15B 110.3
H15A C15 H15B 108.5
C14 C8 C7 114.1(5)
C14 C8 C9 109.4(5)
C7 C8 C9 112.5(5)
C14 C8 C15 101.7(5)
C7 C8 C15 110.1(5)
C9 C8 C15 108.4(4)
C11 C9 C10 113.2(5)
C11 C9 C8 109.1(5)
C10 C9 C8 113.3(5)
C11 C9 H9 106.9
C10 C9 H9 106.9
C8 C9 H9 106.9
C20 C10 C1 121.3(6)
C20 C10 C9 123.7(6)
C1 C10 C9 115.0(5)
C10 C1 C2 117.8(5)
C10 C1 C5 112.9(5)
C2 C1 C5 103.6(5)
C10 C1 H1 107.4
C2 C1 H1 107.4
C5 C1 H1 107.4
C3 C2 C1 107.2(5)
C3 C2 H2A 110.3
C1 C2 H2A 110.3
C3 C2 H2B 110.3
C1 C2 H2B 110.3
H2A C2 H2B 108.5
O1 C3 C2 113.0(5)
O1 C3 C4 115.5(5)
C2 C3 C4 103.9(5)
O1 C3 H3 108.0
C2 C3 H3 108.0
C4 C3 H3 108.0
C12 C13 C14 109.0(5)
C12 C13 C16 113.2(5)
C14 C13 C16 99.9(5)
C12 C13 H13 111.4
C14 C13 H13 111.4
C16 C13 H13 111.4
O2 C5 C6 110.6(5)
O2 C5 C4 103.7(5)
C6 C5 C4 115.7(5)
O2 C5 C1 109.3(5)
C6 C5 C1 114.1(5)
C4 C5 C1 102.5(5)
C19 C4 C18 109.4(5)
C19 C4 C3 111.6(5)
C18 C4 C3 110.5(5)
C19 C4 C5 113.6(5)
C18 C4 C5 111.0(5)
C3 C4 C5 100.5(5)
C16 C17 H17A 109.5
C16 C17 H17B 109.5
H17A C17 H17B 109.5
C16 C17 H17C 109.5
H17A C17 H17C 109.5
H17B C17 H17C 109.5
C10A C1A C2A 118.3(5)
C10A C1A C5A 113.7(5)
C2A C1A C5A 102.2(5)
C10A C1A H1A 107.4
C2A C1A H1A 107.4
C5A C1A H1A 107.4
C1A C2A C3A 106.8(5)
C1A C2A H2A1 110.4
C3A C2A H2A1 110.4
C1A C2A H2A2 110.4
C3A C2A H2A2 110.4
H2A1 C2A H2A2 108.6
O1A C3A C2A 113.0(5)
O1A C3A C4A 113.6(5)
C2A C3A C4A 106.4(5)
O1A C3A H3A 107.9
C2A C3A H3A 107.9
C4A C3A H3A 107.9
C19A C4A C18A 109.5(6)
C19A C4A C3A 111.9(6)
C18A C4A C3A 110.7(5)
C19A C4A C5A 112.7(5)
C18A C4A C5A 111.3(5)
C3A C4A C5A 100.5(5)
O2A C5A C6A 107.7(5)
O2A C5A C1A 109.0(5)
C6A C5A C1A 115.8(5)
O2A C5A C4A 104.5(5)
C6A C5A C4A 117.4(5)
C1A C5A C4A 101.6(5)
C5A C6A C7A 117.7(5)
C5A C6A H6A1 107.9
C7A C6A H6A1 107.9
C5A C6A H6A2 107.9
C7A C6A H6A2 107.9
H6A1 C6A H6A2 107.2
C8A C7A C6A 116.5(5)
C8A C7A H7A1 108.2
C6A C7A H7A1 108.2
C8A C7A H7A2 108.2
C6A C7A H7A2 108.2
H7A1 C7A H7A2 107.3
C14A C8A C7A 114.3(5)
C14A C8A C9A 108.2(5)
C7A C8A C9A 114.2(5)
C14A C8A C15A 101.9(5)
C7A C8A C15A 109.6(5)
C9A C8A C15A 107.8(5)
C10A C9A C11A 115.3(5)
C10A C9A C8A 113.3(5)
C11A C9A C8A 111.0(5)
C10A C9A H9A 105.5
C11A C9A H9A 105.5
C8A C9A H9A 105.5
C20A C10A C9A 123.0(6)
C20A C10A C1A 122.5(6)
C9A C10A C1A 114.5(5)
C9A C11A C12A 114.0(5)
C9A C11A H11C 108.8
C12A C11A H11C 108.8
C9A C11A H11D 108.8
C12A C11A H11D 108.8
H11C C11A H11D 107.7
C13A C12A C11A 111.7(5)
C13A C12A H12C 109.3
C11A C12A H12C 109.3
C13A C12A H12D 109.3
C11A C12A H12D 109.3
H12C C12A H12D 107.9
C16A C13A C12A 114.1(6)
C16A C13A C14A 102.5(5)
C12A C13A C14A 109.6(5)
C16A C13A H13A 110.1
C12A C13A H13A 110.1
C14A C13A H13A 110.1
C8A C14A C13A 101.9(5)
C8A C14A H14C 111.4
C13A C14A H14C 111.4
C8A C14A H14D 111.4
C13A C14A H14D 111.4
H14C C14A H14D 109.2
C16A C15A C8A 106.5(5)
C16A C15A H15C 110.4
C8A C15A H15C 110.4
C16A C15A H15D 110.4
C8A C15A H15D 110.4
H15C C15A H15D 108.6
O3A C16A C17A 108.8(5)
O3A C16A C13A 104.6(5)
C17A C16A C13A 116.3(5)
O3A C16A C15A 108.7(5)
C17A C16A C15A 114.1(5)
C13A C16A C15A 103.6(5)
C16A C17A H17D 109.5
C16A C17A H17E 109.5
H17D C17A H17E 109.5
C16A C17A H17F 109.5
H17D C17A H17F 109.5
H17E C17A H17F 109.5
C4A C18A H18D 109.5
C4A C18A H18E 109.5
H18D C18A H18E 109.5
C4A C18A H18F 109.5
H18D C18A H18F 109.5
H18E C18A H18F 109.5
C4A C19A H19D 109.5
C4A C19A H19E 109.5
H19D C19A H19E 109.5
C4A C19A H19F 109.5
H19D C19A H19F 109.5
H19E C19A H19F 109.5
C10A C20A H20C 120.0
C10A C20A H20D 120.0
H20C C20A H20D 120.0
C10B C1B C5B 113.5(5)
C10B C1B C2B 116.7(6)
C5B C1B C2B 103.7(5)
C10B C1B H1B 107.5
C5B C1B H1B 107.5
C2B C1B H1B 107.5
C3B C2B C1B 106.9(5)
C3B C2B H2B1 110.3
C1B C2B H2B1 110.3
C3B C2B H2B2 110.3
C1B C2B H2B2 110.3
H2B1 C2B H2B2 108.6
O1B C3B C2B 113.3(5)
O1B C3B C4B 113.4(5)
C2B C3B C4B 104.8(5)
O1B C3B H3B 108.4
C2B C3B H3B 108.4
C4B C3B H3B 108.4
C18B C4B C19B 110.7(6)
C18B C4B C5B 112.5(6)
C19B C4B C5B 112.5(6)
C18B C4B C3B 111.4(6)
C19B C4B C3B 110.9(6)
C5B C4B C3B 98.3(5)
O2B C5B C1B 108.7(5)
O2B C5B C6B 108.8(6)
C1B C5B C6B 115.4(5)
O2B C5B C4B 105.5(5)
C1B C5B C4B 102.8(5)
C6B C5B C4B 115.0(5)
C7B C6B C5B 117.8(5)
C7B C6B H6B1 107.9
C5B C6B H6B1 107.9
C7B C6B H6B2 107.9
C5B C6B H6B2 107.9
H6B1 C6B H6B2 107.2
C6B C7B C8B 117.6(6)
C6B C7B H7B1 107.9
C8B C7B H7B1 107.9
C6B C7B H7B2 107.9
C8B C7B H7B2 107.9
H7B1 C7B H7B2 107.2
C14B C8B C15B 101.7(5)
C14B C8B C9B 108.1(5)
C15B C8B C9B 108.1(5)
C14B C8B C7B 115.3(5)
C15B C8B C7B 109.6(5)
C9B C8B C7B 113.3(5)
C10B C9B C11B 114.0(5)
C10B C9B C8B 112.5(5)
C11B C9B C8B 111.0(5)
C10B C9B H9B 106.2
C11B C9B H9B 106.2
C8B C9B H9B 106.2
C20B C10B C1B 123.2(6)
C20B C10B C9B 122.4(6)
C1B C10B C9B 114.5(6)
C9B C11B C12B 113.7(5)
C9B C11B H11E 108.8
C12B C11B H11E 108.8
C9B C11B H11F 108.8
C12B C11B H11F 108.8
H11E C11B H11F 107.7
C13B C12B C11B 113.5(6)
C13B C12B H12E 108.9
C11B C12B H12E 108.9
C13B C12B H12F 108.9
C11B C12B H12F 108.9
H12E C12B H12F 107.7
C16B C13B C14B 102.0(5)
C16B C13B C12B 113.6(5)
C14B C13B C12B 109.1(5)
C16B C13B H13B 110.6
C14B C13B H13B 110.6
C12B C13B H13B 110.6
C13B C14B C8B 101.5(5)
C13B C14B H14E 111.5
C8B C14B H14E 111.5
C13B C14B H14F 111.5
C8B C14B H14F 111.5
H14E C14B H14F 109.3
C16B C15B C8B 107.5(5)
C16B C15B H15E 110.2
C8B C15B H15E 110.2
C16B C15B H15F 110.2
C8B C15B H15F 110.2
H15E C15B H15F 108.5
O3B C16B C13B 107.7(5)
O3B C16B C17B 108.1(5)
C13B C16B C17B 116.6(6)
O3B C16B C15B 105.6(5)
C13B C16B C15B 103.5(5)
C17B C16B C15B 114.7(6)
C16B C17B H17G 109.5
C16B C17B H17H 109.5
H17G C17B H17H 109.5
C16B C17B H17I 109.5
H17G C17B H17I 109.5
H17H C17B H17I 109.5
C4B C18B H18G 109.5
C4B C18B H18H 109.5
H18G C18B H18H 109.5
C4B C18B H18I 109.5
H18G C18B H18I 109.5
H18H C18B H18I 109.5
C4B C19B H19G 109.5
C4B C19B H19H 109.5
H19G C19B H19H 109.5
C4B C19B H19I 109.5
H19G C19B H19I 109.5
H19H C19B H19I 109.5
C10B C20B H20E 120.0
C10B C20B H20F 120.0
H20E C20B H20F 120.0
C3 O1 H1O 111(6)
C5 O2 H2O 108(6)
C16 O3 H3O 105(5)
C3A O1A H1AO 118(6)
C5A O2A H2AO 106(7)
C16A O3A H3AO 96(6)
C3B O1B H1BO 108(6)
C5B O2B H2BO 102(7)
C16B O3B H3BO 120(6)

loop_
_geom_bond_atom_site_label_1
_geom_bond_atom_site_label_2
_geom_bond_distance
C20 C10 1.295(10)
C20 H20A 0.9500
C20 H20B 0.9500
C11 C12 1.532(9)
C11 C9 1.540(8)
C11 H11A 0.9900
C11 H11B 0.9900
C12 C13 1.520(9)
C12 H12A 0.9900
C12 H12B 0.9900
C14 C8 1.529(8)
C14 C13 1.542(9)
C14 H14A 0.9900
C14 H14B 0.9900
C7 C6 1.536(8)
C7 C8 1.540(9)
C7 H7A 0.9900
C7 H7B 0.9900
C6 C5 1.539(9)
C6 H6A 0.9900
C6 H6B 0.9900
C18 C4 1.536(10)
C18 H18A 0.9800
C18 H18B 0.9800
C18 H18C 0.9800
C19 C4 1.519(9)
C19 H19A 0.9800
C19 H19B 0.9800
C19 H19C 0.9800
C16 O3 1.449(7)
C16 C17 1.516(9)
C16 C15 1.549(8)
C16 C13 1.559(9)
C15 C8 1.566(8)
C15 H15A 0.9900
C15 H15B 0.9900
C8 C9 1.559(8)
C9 C10 1.551(9)
C9 H9 1.0000
C10 C1 1.505(9)
C1 C2 1.555(8)
C1 C5 1.577(9)
C1 H1 1.0000
C2 C3 1.545(9)
C2 H2A 0.9900
C2 H2B 0.9900
C3 O1 1.425(7)
C3 C4 1.546(9)
C3 H3 1.0000
C13 H13 1.0000
C5 O2 1.425(8)
C5 C4 1.561(8)
C17 H17A 0.9800
C17 H17B 0.9800
C17 H17C 0.9800
C1A C10A 1.514(8)
C1A C2A 1.515(8)
C1A C5A 1.550(8)
C1A H1A 1.0000
C2A C3A 1.538(9)
C2A H2A1 0.9900
C2A H2A2 0.9900
C3A O1A 1.432(8)
C3A C4A 1.562(9)
C3A H3A 1.0000
C4A C19A 1.534(10)
C4A C18A 1.534(10)
C4A C5A 1.568(8)
C5A O2A 1.437(8)
C5A C6A 1.531(8)
C6A C7A 1.561(9)
C6A H6A1 0.9900
C6A H6A2 0.9900
C7A C8A 1.542(8)
C7A H7A1 0.9900
C7A H7A2 0.9900
C8A C14A 1.526(9)
C8A C9A 1.565(8)
C8A C15A 1.582(8)
C9A C10A 1.503(9)
C9A C11A 1.546(8)
C9A H9A 1.0000
C10A C20A 1.321(9)
C11A C12A 1.561(9)
C11A H11C 0.9900
C11A H11D 0.9900
C12A C13A 1.528(8)
C12A H12C 0.9900
C12A H12D 0.9900
C13A C16A 1.522(9)
C13A C14A 1.539(9)
C13A H13A 1.0000
C14A H14C 0.9900
C14A H14D 0.9900
C15A C16A 1.553(9)
C15A H15C 0.9900
C15A H15D 0.9900
C16A O3A 1.451(7)
C16A C17A 1.522(9)
C17A H17D 0.9800
C17A H17E 0.9800
C17A H17F 0.9800
C18A H18D 0.9800
C18A H18E 0.9800
C18A H18F 0.9800
C19A H19D 0.9800
C19A H19E 0.9800
C19A H19F 0.9800
C20A H20C 0.9500
C20A H20D 0.9500
C1B C10B 1.529(9)
C1B C5B 1.545(9)
C1B C2B 1.545(9)
C1B H1B 1.0000
C2B C3B 1.531(9)
C2B H2B1 0.9900
C2B H2B2 0.9900
C3B O1B 1.432(8)
C3B C4B 1.578(9)
C3B H3B 1.0000
C4B C18B 1.504(10)
C4B C19B 1.526(9)
C4B C5B 1.566(9)
C5B O2B 1.445(9)
C5B C6B 1.548(9)
C6B C7B 1.531(9)
C6B H6B1 0.9900
C6B H6B2 0.9900
C7B C8B 1.570(9)
C7B H7B1 0.9900
C7B H7B2 0.9900
C8B C14B 1.546(8)
C8B C15B 1.550(9)
C8B C9B 1.567(8)
C9B C10B 1.534(9)
C9B C11B 1.543(9)
C9B H9B 1.0000
C10B C20B 1.330(11)
C11B C12B 1.547(9)
C11B H11E 0.9900
C11B H11F 0.9900
C12B C13B 1.537(9)
C12B H12E 0.9900
C12B H12F 0.9900
C13B C16B 1.515(9)
C13B C14B 1.534(8)
C13B H13B 1.0000
C14B H14E 0.9900
C14B H14F 0.9900
C15B C16B 1.546(9)
C15B H15E 0.9900
C15B H15F 0.9900
C16B O3B 1.457(8)
C16B C17B 1.518(9)
C17B H17G 0.9800
C17B H17H 0.9800
C17B H17I 0.9800
C18B H18G 0.9800
C18B H18H 0.9800
C18B H18I 0.9800
C19B H19G 0.9800
C19B H19H 0.9800
C19B H19I 0.9800
C20B H20E 0.9500
C20B H20F 0.9500
O1 H1O 0.821(14)
O2 H2O 0.821(14)
O3 H3O 0.817(14)
O1A H1AO 0.819(15)
O2A H2AO 0.822(15)
O3A H3AO 0.816(15)
O1B H1BO 0.821(15)
O2B H2BO 0.821(14)
O3B H3BO 0.825(15)

loop_
_geom_hbond_atom_site_label_D
_geom_hbond_atom_site_label_H
_geom_hbond_atom_site_label_A
_geom_hbond_distance_DH
_geom_hbond_distance_HA
_geom_hbond_distance_DA
_geom_hbond_angle_DHA
_geom_hbond_site_symmetry_A
C2 H2A O3 0.99 2.64 3.459(8) 139.7 2_656
C2A H2A2 O1 0.99 2.58 3.379(7) 138.2 2_646
C2B H2B1 O3B 0.99 2.65 3.480(9) 141.5 2_547
O1 H1O O3 0.821(14) 1.98(2) 2.794(6) 170(9) 2_656
O1A H1AO O1 0.819(15) 2.00(3) 2.788(7) 162(9) 2_646
O3A H3AO O3B 0.816(15) 2.35(8) 2.773(7) 113(7) 1_545
O1B H1BO O3B 0.821(15) 2.02(2) 2.835(7) 172(9) 2_547
O3B H3BO O3A 0.825(15) 1.97(3) 2.773(7) 164(9) 1_565

loop_
_geom_torsion_atom_site_label_1
_geom_torsion_atom_site_label_2
_geom_torsion_atom_site_label_3
_geom_torsion_atom_site_label_4
_geom_torsion
C9 C11 C12 C13 -41.7(8)
C8 C7 C6 C5 -62.5(8)
O3 C16 C15 C8 -99.3(5)
C17 C16 C15 C8 141.5(5)
C13 C16 C15 C8 13.8(6)
C13 C14 C8 C7 -160.3(5)
C13 C14 C8 C9 72.8(6)
C13 C14 C8 C15 -41.8(6)
C6 C7 C8 C14 -41.8(7)
C6 C7 C8 C9 83.5(6)
C6 C7 C8 C15 -155.5(5)
C16 C15 C8 C14 16.9(6)
C16 C15 C8 C7 138.2(5)
C16 C15 C8 C9 -98.4(5)
C12 C11 C9 C10 -84.2(6)
C12 C11 C9 C8 43.0(7)
C14 C8 C9 C11 -60.6(6)
C7 C8 C9 C11 171.5(5)
C15 C8 C9 C11 49.5(6)
C14 C8 C9 C10 66.5(6)
C7 C8 C9 C10 -61.4(7)
C15 C8 C9 C10 176.7(5)
C11 C9 C10 C20 10.0(8)
C8 C9 C10 C20 -115.0(7)
C11 C9 C10 C1 -170.2(5)
C8 C9 C10 C1 64.9(7)
C20 C10 C1 C2 -29.6(9)
C9 C10 C1 C2 150.5(6)
C20 C10 C1 C5 91.1(7)
C9 C10 C1 C5 -88.7(6)
C10 C1 C2 C3 131.6(6)
C5 C1 C2 C3 6.2(7)
C1 C2 C3 O1 148.7(5)
C1 C2 C3 C4 22.8(7)
C11 C12 C13 C14 54.6(7)
C11 C12 C13 C16 -55.7(7)
C8 C14 C13 C12 -68.2(6)
C8 C14 C13 C16 50.7(6)
O3 C16 C13 C12 -169.9(5)
C17 C16 C13 C12 -49.9(7)
C15 C16 C13 C12 77.0(6)
O3 C16 C13 C14 74.4(5)
C17 C16 C13 C14 -165.6(5)
C15 C16 C13 C14 -38.7(5)
C7 C6 C5 O2 115.8(6)
C7 C6 C5 C4 -126.7(6)
C7 C6 C5 C1 -8.0(8)
C10 C1 C5 O2 -51.4(6)
C2 C1 C5 O2 77.1(6)
C10 C1 C5 C6 73.1(7)
C2 C1 C5 C6 -158.4(5)
C10 C1 C5 C4 -160.9(6)
C2 C1 C5 C4 -32.4(7)
O1 C3 C4 C19 72.4(7)
C2 C3 C4 C19 -163.3(5)
O1 C3 C4 C18 -49.6(7)
C2 C3 C4 C18 74.7(6)
O1 C3 C4 C5 -166.9(5)
C2 C3 C4 C5 -42.5(6)
O2 C5 C4 C19 51.9(7)
C6 C5 C4 C19 -69.4(8)
C1 C5 C4 C19 165.7(6)
O2 C5 C4 C18 175.6(5)
C6 C5 C4 C18 54.3(7)
C1 C5 C4 C18 -70.6(6)
O2 C5 C4 C3 -67.4(6)
C6 C5 C4 C3 171.3(5)
C1 C5 C4 C3 46.4(6)
C10A C1A C2A C3A 154.9(6)
C5A C1A C2A C3A 29.3(6)
C1A C2A C3A O1A 123.8(6)
C1A C2A C3A C4A -1.5(7)
O1A C3A C4A C19A 88.9(7)
C2A C3A C4A C19A -146.2(6)
O1A C3A C4A C18A -33.6(8)
C2A C3A C4A C18A 91.4(6)
O1A C3A C4A C5A -151.3(6)
C2A C3A C4A C5A -26.4(7)
C10A C1A C5A O2A -64.6(6)
C2A C1A C5A O2A 64.0(5)
C10A C1A C5A C6A 57.0(8)
C2A C1A C5A C6A -174.4(5)
C10A C1A C5A C4A -174.5(5)
C2A C1A C5A C4A -45.9(6)
C19A C4A C5A O2A 50.1(6)
C18A C4A C5A O2A 173.5(5)
C3A C4A C5A O2A -69.2(6)
C19A C4A C5A C6A -69.2(7)
C18A C4A C5A C6A 54.2(7)
C3A C4A C5A C6A 171.5(5)
C19A C4A C5A C1A 163.4(6)
C18A C4A C5A C1A -73.2(6)
C3A C4A C5A C1A 44.1(6)
O2A C5A C6A C7A 137.4(5)
C1A C5A C6A C7A 15.1(8)
C4A C5A C6A C7A -105.0(6)
C5A C6A C7A C8A -75.0(7)
C6A C7A C8A C14A -49.3(7)
C6A C7A C8A C9A 76.1(7)
C6A C7A C8A C15A -162.9(5)
C14A C8A C9A C10A 71.8(6)
C7A C8A C9A C10A -56.7(7)
C15A C8A C9A C10A -178.7(5)
C14A C8A C9A C11A -59.7(7)
C7A C8A C9A C11A 171.8(6)
C15A C8A C9A C11A 49.8(7)
C11A C9A C10A C20A 20.5(8)
C8A C9A C10A C20A -108.8(7)
C11A C9A C10A C1A -160.2(5)
C8A C9A C10A C1A 70.5(6)
C2A C1A C10A C20A -33.6(9)
C5A C1A C10A C20A 86.2(7)
C2A C1A C10A C9A 147.0(6)
C5A C1A C10A C9A -93.1(6)
C10A C9A C11A C12A -88.0(6)
C8A C9A C11A C12A 42.4(7)
C9A C11A C12A C13A -41.5(7)
C11A C12A C13A C16A -57.1(7)
C11A C12A C13A C14A 57.2(7)
C7A C8A C14A C13A -158.9(5)
C9A C8A C14A C13A 72.7(6)
C15A C8A C14A C13A -40.8(5)
C16A C13A C14A C8A 49.3(6)
C12A C13A C14A C8A -72.2(6)
C14A C8A C15A C16A 18.4(6)
C7A C8A C15A C16A 139.8(5)
C9A C8A C15A C16A -95.4(5)
C12A C13A C16A O3A -164.3(5)
C14A C13A C16A O3A 77.3(6)
C12A C13A C16A C17A -44.3(7)
C14A C13A C16A C17A -162.7(5)
C12A C13A C16A C15A 81.8(6)
C14A C13A C16A C15A -36.6(6)
C8A C15A C16A O3A -99.6(6)
C8A C15A C16A C17A 138.8(5)
C8A C15A C16A C13A 11.3(6)
C10B C1B C2B C3B 137.9(6)
C5B C1B C2B C3B 12.3(7)
C1B C2B C3B O1B 142.0(6)
C1B C2B C3B C4B 17.9(7)
O1B C3B C4B C18B -45.9(8)
C2B C3B C4B C18B 78.2(7)
O1B C3B C4B C19B 77.9(7)
C2B C3B C4B C19B -158.0(6)
O1B C3B C4B C5B -164.1(5)
C2B C3B C4B C5B -40.0(7)
C10B C1B C5B O2B -54.2(7)
C2B C1B C5B O2B 73.5(6)
C10B C1B C5B C6B 68.3(8)
C2B C1B C5B C6B -164.0(6)
C10B C1B C5B C4B -165.7(6)
C2B C1B C5B C4B -38.0(7)
C18B C4B C5B O2B 176.5(5)
C19B C4B C5B O2B 50.7(7)
C3B C4B C5B O2B -66.1(6)
C18B C4B C5B C1B -69.7(6)
C19B C4B C5B C1B 164.6(6)
C3B C4B C5B C1B 47.8(6)
C18B C4B C5B C6B 56.5(8)
C19B C4B C5B C6B -69.2(8)
C3B C4B C5B C6B 174.0(6)
O2B C5B C6B C7B 122.6(6)
C1B C5B C6B C7B 0.2(9)
C4B C5B C6B C7B -119.3(7)
C5B C6B C7B C8B -67.1(8)
C6B C7B C8B C14B -43.6(7)
C6B C7B C8B C15B -157.7(5)
C6B C7B C8B C9B 81.5(7)
C14B C8B C9B C10B 68.9(6)
C15B C8B C9B C10B 178.2(5)
C7B C8B C9B C10B -60.1(7)
C14B C8B C9B C11B -60.2(6)
C15B C8B C9B C11B 49.2(7)
C7B C8B C9B C11B 170.8(5)
C5B C1B C10B C20B 88.2(8)
C2B C1B C10B C20B -32.4(9)
C5B C1B C10B C9B -91.3(7)
C2B C1B C10B C9B 148.1(6)
C11B C9B C10B C20B 15.0(8)
C8B C9B C10B C20B -112.5(7)
C11B C9B C10B C1B -165.5(5)
C8B C9B C10B C1B 67.0(7)
C10B C9B C11B C12B -86.6(6)
C8B C9B C11B C12B 41.7(7)
C9B C11B C12B C13B -40.1(8)
C11B C12B C13B C16B -57.0(7)
C11B C12B C13B C14B 56.1(7)
C16B C13B C14B C8B 49.4(6)
C12B C13B C14B C8B -71.0(6)
C15B C8B C14B C13B -40.2(6)
C9B C8B C14B C13B 73.4(6)
C7B C8B C14B C13B -158.7(5)
C14B C8B C15B C16B 17.1(6)
C9B C8B C15B C16B -96.5(6)
C7B C8B C15B C16B 139.6(5)
C14B C13B C16B O3B 73.6(6)
C12B C13B C16B O3B -169.1(5)
C14B C13B C16B C17B -164.8(5)
C12B C13B C16B C17B -47.5(8)
C14B C13B C16B C15B -37.9(6)
C12B C13B C16B C15B 79.4(6)
C8B C15B C16B O3B -100.3(6)
C8B C15B C16B C13B 12.7(7)
C8B C15B C16B C17B 140.8(6)
